data_2211053
loop_
_publ_author_name
'Aghabozorg, Hossein'
'Ghasemikhah, Pouya'
'Ghadermazi, Mohammad'
'Sheshmani, Shabnam'

_publ_section_title
;
 Piperazinediium bis(pyridine-2,6-dicarboxylato)plumbate(II) dihydrate
;
_journal_issue 11
_journal_name_full 'Acta Crystallographica Section E'
_journal_page_first m2835
_journal_page_last m2837
_journal_paper_doi 10.1107/S1600536806040074
_journal_volume 62
_journal_year 2006
_chemical_formula_iupac '(C4 H12 N2) [Pb (C7 H3 N O4)2], 2H2 O'
_chemical_formula_moiety 'C4 H12 N2 2+, C14 H6 N2 O8 Pb 2-, 2H2 O'
_chemical_formula_sum 'C18 H22 N4 O10 Pb'
_chemical_formula_weight 661.59
_chemical_name_systematic
;
Piperazinediium bis(pyridine-2,6-dicarboxylato)lead(II) dihydrate
;
_space_group_IT_number 2
_symmetry_cell_setting triclinic
_symmetry_space_group_name_Hall '-P 1'
_symmetry_space_group_name_H-M 'P -1'
_atom_sites_solution_hydrogens mixed
_atom_sites_solution_primary direct
_atom_sites_solution_secondary difmap
_audit_creation_method SHELXL-97
_cell_angle_alpha 112.6700(10)
_cell_angle_beta 102.7810(10)
_cell_angle_gamma 98.1620(10)
_cell_formula_units_Z 2
_cell_length_a 7.3115(4)
_cell_length_b 12.5123(6)
_cell_length_c 13.0501(7)
_cell_measurement_reflns_used 9297
_cell_measurement_temperature 120(2)
_cell_measurement_theta_max 29.0
_cell_measurement_theta_min 3.0
_cell_volume 1039.52(9)
_computing_cell_refinement 'SAINT-Plus (Bruker, 1998)'
_computing_data_collection 'SMART (Bruker, 1998)'
_computing_data_reduction SAINT-Plus
_computing_molecular_graphics SHELXTL
_computing_publication_material SHELXTL
_computing_structure_refinement SHELXTL
_computing_structure_solution 'SHELXTL(Sheldrick, 1998)'
_diffrn_ambient_temperature 120(2)
_diffrn_measured_fraction_theta_full 0.990
_diffrn_measured_fraction_theta_max 0.990
_diffrn_measurement_device_type 'Bruker SMART 1000 CCD area-detector diffractometer'
_diffrn_measurement_method '\w scans'
_diffrn_radiation_monochromator graphite
_diffrn_radiation_source 'normal-focus sealed tube'
_diffrn_radiation_type MoK\a
_diffrn_radiation_wavelength 0.71073
_diffrn_reflns_av_R_equivalents 0.0194
_diffrn_reflns_av_sigmaI/netI 0.0263
_diffrn_reflns_limit_h_max 9
_diffrn_reflns_limit_h_min -9
_diffrn_reflns_limit_k_max 17
_diffrn_reflns_limit_k_min -17
_diffrn_reflns_limit_l_max 17
_diffrn_reflns_limit_l_min -17
_diffrn_reflns_number 11465
_diffrn_reflns_theta_full 28.99
_diffrn_reflns_theta_max 28.99
_diffrn_reflns_theta_min 1.77
_exptl_absorpt_coefficient_mu 8.182
_exptl_absorpt_correction_T_max 0.291
_exptl_absorpt_correction_T_min 0.173
_exptl_absorpt_correction_type multi-scan
_exptl_absorpt_process_details '(SADABS; Sheldrick, 1998)'
_exptl_crystal_colour colorless
_exptl_crystal_density_diffrn 2.114
_exptl_crystal_density_method 'not measured'
_exptl_crystal_description prism
_exptl_crystal_F_000 640
_exptl_crystal_size_max 0.30
_exptl_crystal_size_mid 0.20
_exptl_crystal_size_min 0.20
_refine_diff_density_max 1.733
_refine_diff_density_min -0.838
_refine_ls_extinction_method none
_refine_ls_goodness_of_fit_ref 1.037
_refine_ls_hydrogen_treatment constr
_refine_ls_matrix_type full
_refine_ls_number_parameters 298
_refine_ls_number_reflns 5457
_refine_ls_number_restraints 0
_refine_ls_restrained_S_all 1.037
_refine_ls_R_factor_all 0.0183
_refine_ls_R_factor_gt 0.0167
_refine_ls_shift/su_max 0.004
_refine_ls_shift/su_mean 0.000
_refine_ls_structure_factor_coef Fsqd
_refine_ls_weighting_details 'calc w=1/[\s^2^(Fo^2^)+(0.0174P)^2^+0.6846P] where P=(Fo^2^+2Fc^2^)/3'
_refine_ls_weighting_scheme calc
_refine_ls_wR_factor_gt 0.0394
_refine_ls_wR_factor_ref 0.0400
_reflns_number_gt 5195
_reflns_number_total 5457
_reflns_threshold_expression I>2\s(I)
_cod_data_source_file hk2136.cif
_cod_data_source_block I
_cod_depositor_comments
;
The following automatic conversions were performed:

'_atom_sites_solution_hydrogens' value 'geom and difmap' was changed
to 'mixed'.

Automatic conversion script
Id: cif_fix_values 6452 2018-10-05 10:23:21Z andrius 
;
_cod_database_code 2211053
_cod_database_fobs_code 2211053

loop_
_symmetry_equiv_pos_as_xyz
'x, y, z'
'-x, -y, -z'

loop_
_atom_site_type_symbol
_atom_site_label
_atom_site_fract_x
_atom_site_fract_y
_atom_site_fract_z
_atom_site_U_iso_or_equiv
_atom_site_adp_type
_atom_site_calc_flag
_atom_site_refinement_flags
_atom_site_occupancy
Pb Pb1 0.061636(11) 0.771312(7) 0.239940(6) 0.01045(3) Uani d . 1
O O1 -0.0933(2) 0.59325(14) 0.24451(14) 0.0160(3) Uani d . 1
O O2 -0.2586(3) 0.40184(15) 0.15729(14) 0.0184(3) Uani d . 1
O O3 0.0375(2) 0.81236(14) 0.04571(14) 0.0142(3) Uani d . 1
O O4 -0.1465(3) 0.76298(15) -0.13491(15) 0.0175(3) Uani d . 1
O O5 -0.2376(2) 0.83044(15) 0.20528(14) 0.0141(3) Uani d . 1
O O6 -0.4712(2) 0.90529(16) 0.26981(15) 0.0174(3) Uani d . 1
O O7 0.2672(2) 0.76700(17) 0.43353(15) 0.0194(3) Uani d . 1
O O8 0.2782(2) 0.78039(15) 0.61085(15) 0.0177(3) Uani d . 1
N N1 -0.1490(3) 0.60655(16) 0.04047(16) 0.0105(3) Uani d . 1
N N2 -0.0638(3) 0.83914(16) 0.41305(15) 0.0099(3) Uani d . 1
C C1 -0.2294(3) 0.50242(19) 0.03809(18) 0.0101(4) Uani d . 1
C C2 -0.3438(3) 0.4051(2) -0.0647(2) 0.0143(4) Uani d . 1
H H2A -0.3972 0.3313 -0.0646 0.017 Uiso calc R 1
C C3 -0.3779(3) 0.4188(2) -0.1673(2) 0.0152(4) Uani d . 1
H H3A -0.4553 0.3540 -0.2390 0.018 Uiso calc R 1
C C4 -0.2979(3) 0.5281(2) -0.16455(19) 0.0143(4) Uani d . 1
H H4A -0.3217 0.5395 -0.2337 0.017 Uiso calc R 1
C C5 -0.1828(3) 0.62008(19) -0.05870(19) 0.0108(4) Uani d . 1
C C6 -0.1909(3) 0.4980(2) 0.15510(19) 0.0124(4) Uani d . 1
C C7 -0.0889(3) 0.74192(19) -0.04833(19) 0.0106(4) Uani d . 1
C C8 -0.2311(3) 0.87124(18) 0.40011(18) 0.0097(4) Uani d . 1
C C9 -0.3182(3) 0.9039(2) 0.4881(2) 0.0148(4) Uani d . 1
H H9A -0.4378 0.9256 0.4764 0.018 Uiso calc R 1
C C10 -0.2276(4) 0.9043(2) 0.5929(2) 0.0169(4) Uani d . 1
H H10A -0.2831 0.9272 0.6550 0.020 Uiso calc R 1
C C11 -0.0534(3) 0.8704(2) 0.60661(19) 0.0156(4) Uani d . 1
H H11A 0.0114 0.8698 0.6779 0.019 Uiso calc R 1
C C12 0.0238(3) 0.83771(19) 0.51402(19) 0.0115(4) Uani d . 1
C C13 -0.3206(3) 0.86881(19) 0.28280(19) 0.0120(4) Uani d . 1
C C14 0.2065(3) 0.7924(2) 0.5194(2) 0.0133(4) Uani d . 1
N N1S 0.8684(3) 0.43374(17) 0.38381(16) 0.0133(4) Uani d . 1
H H1NA 0.8213 0.4254 0.3117 0.016 Uiso d R 1
H H1NB 0.8156 0.3632 0.3835 0.016 Uiso d R 1
C C1S 1.0821(3) 0.4508(2) 0.4065(2) 0.0154(4) Uani d . 1
H H1SB 1.1369 0.5227 0.3977 0.018 Uiso calc R 1
H H1SC 1.1087 0.3808 0.3485 0.018 Uiso calc R 1
C C2S 0.8212(3) 0.5347(2) 0.4720(2) 0.0156(4) Uani d . 1
H H2SA 0.6790 0.5189 0.4572 0.019 Uiso calc R 1
H H2SB 0.8662 0.6096 0.4656 0.019 Uiso calc R 1
N N2S 0.5637(3) 0.97841(18) 0.10009(17) 0.0141(4) Uani d . 1
H H2NA 0.5409 0.9577 0.1528 0.017 Uiso d R 1
H H2NB 0.6844 1.0006 0.1178 0.017 Uiso d R 1
C C3S 0.4725(3) 0.8766(2) -0.0170(2) 0.0155(4) Uani d . 1
H H3SA 0.3313 0.8515 -0.0306 0.019 Uiso calc R 1
H H3SB 0.5276 0.8078 -0.0211 0.019 Uiso calc R 1
C C4S 0.4911(4) 1.0859(2) 0.1097(2) 0.0167(4) Uani d . 1
H H4SA 0.5578 1.1523 0.1878 0.020 Uiso calc R 1
H H4SB 0.3504 1.0678 0.1002 0.020 Uiso calc R 1
O O1W 0.9462(2) 1.03006(14) 0.12047(14) 0.0160(3) Uani d . 1
H H1WA 1.0012 1.0889 0.1143 0.019 Uiso d R 1
H H1WB 0.9815 0.9782 0.0951 0.019 Uiso d R 1
O O2W 0.5754(3) 0.66636(17) 0.64453(16) 0.0241(4) Uani d . 1
H H2WA 0.5126 0.7115 0.6282 0.029 Uiso d R 1
H H2WB 0.6416 0.7064 0.7131 0.029 Uiso d R 1

loop_
_atom_site_aniso_label
_atom_site_aniso_U_11
_atom_site_aniso_U_22
_atom_site_aniso_U_33
_atom_site_aniso_U_12
_atom_site_aniso_U_13
_atom_site_aniso_U_23
Pb1 0.01146(4) 0.01061(4) 0.00953(4) 0.00207(3) 0.00291(3) 0.00500(3)
O1 0.0228(8) 0.0119(8) 0.0113(7) -0.0009(6) 0.0032(6) 0.0059(6)
O2 0.0263(9) 0.0130(8) 0.0143(8) -0.0014(7) 0.0031(7) 0.0081(7)
O3 0.0171(8) 0.0123(7) 0.0115(7) 0.0003(6) 0.0031(6) 0.0052(6)
O4 0.0223(8) 0.0143(8) 0.0154(8) 0.0008(7) 0.0006(7) 0.0100(7)
O5 0.0160(8) 0.0165(8) 0.0113(7) 0.0064(6) 0.0032(6) 0.0072(6)
O6 0.0140(8) 0.0254(9) 0.0215(8) 0.0091(7) 0.0071(7) 0.0165(7)
O7 0.0142(8) 0.0287(10) 0.0183(8) 0.0073(7) 0.0040(7) 0.0131(7)
O8 0.0175(8) 0.0186(8) 0.0159(8) 0.0015(6) -0.0022(6) 0.0113(7)
N1 0.0113(8) 0.0093(8) 0.0123(8) 0.0046(7) 0.0041(7) 0.0052(7)
N2 0.0113(8) 0.0079(8) 0.0083(8) 0.0001(6) 0.0008(6) 0.0032(7)
C1 0.0106(9) 0.0103(9) 0.0116(9) 0.0043(8) 0.0047(8) 0.0055(8)
C2 0.0161(10) 0.0103(10) 0.0161(10) 0.0017(8) 0.0038(8) 0.0063(8)
C3 0.0171(11) 0.0122(10) 0.0123(10) 0.0004(8) 0.0017(8) 0.0037(8)
C4 0.0172(11) 0.0149(11) 0.0120(10) 0.0033(8) 0.0039(8) 0.0076(9)
C5 0.0117(9) 0.0108(10) 0.0120(10) 0.0046(8) 0.0054(8) 0.0056(8)
C6 0.0145(10) 0.0120(10) 0.0129(10) 0.0044(8) 0.0054(8) 0.0066(8)
C7 0.0129(10) 0.0103(9) 0.0118(9) 0.0044(8) 0.0066(8) 0.0059(8)
C8 0.0121(9) 0.0059(9) 0.0101(9) 0.0007(7) 0.0024(7) 0.0035(8)
C9 0.0153(10) 0.0120(10) 0.0189(11) 0.0037(8) 0.0074(9) 0.0070(9)
C10 0.0233(12) 0.0139(11) 0.0148(11) 0.0030(9) 0.0111(9) 0.0051(9)
C11 0.0217(11) 0.0125(10) 0.0090(10) -0.0002(9) 0.0018(8) 0.0040(8)
C12 0.0134(10) 0.0072(9) 0.0110(10) -0.0020(8) -0.0001(8) 0.0047(8)
C13 0.0133(10) 0.0089(9) 0.0136(10) 0.0016(8) 0.0015(8) 0.0066(8)
C14 0.0114(10) 0.0108(10) 0.0134(10) -0.0020(8) -0.0030(8) 0.0061(8)
N1S 0.0151(9) 0.0132(9) 0.0101(9) 0.0001(7) 0.0019(7) 0.0057(7)
C1S 0.0149(10) 0.0178(11) 0.0140(10) 0.0038(9) 0.0066(8) 0.0062(9)
C2S 0.0135(10) 0.0153(11) 0.0181(11) 0.0033(8) 0.0035(8) 0.0081(9)
N2S 0.0129(9) 0.0197(10) 0.0146(9) 0.0060(7) 0.0047(7) 0.0113(8)
C3S 0.0143(10) 0.0105(10) 0.0219(11) 0.0027(8) 0.0044(9) 0.0079(9)
C4S 0.0197(11) 0.0173(11) 0.0128(10) 0.0083(9) 0.0051(9) 0.0046(9)
O1W 0.0187(8) 0.0107(7) 0.0191(8) 0.0018(6) 0.0103(7) 0.0052(6)
O2W 0.0186(9) 0.0238(9) 0.0227(9) 0.0074(7) -0.0004(7) 0.0057(8)

loop_
_atom_type_symbol
_atom_type_description
_atom_type_scat_dispersion_real
_atom_type_scat_dispersion_imag
_atom_type_scat_source
C C 0.0033 0.0016 'International Tables Vol C Tables 4.2.6.8 and 6.1.1.4'
H H 0.0000 0.0000 'International Tables Vol C Tables 4.2.6.8 and 6.1.1.4'
N N 0.0061 0.0033 'International Tables Vol C Tables 4.2.6.8 and 6.1.1.4'
O O 0.0106 0.0060 'International Tables Vol C Tables 4.2.6.8 and 6.1.1.4'
Pb Pb -3.3944 10.1111 'International Tables Vol C Tables 4.2.6.8 and 6.1.1.4'

loop_
_geom_angle_atom_site_label_1
_geom_angle_atom_site_label_2
_geom_angle_atom_site_label_3
_geom_angle_site_symmetry_1
_geom_angle_site_symmetry_3
_geom_angle
_geom_angle_publ_flag
O1 Pb1 O5 . . 92.58(6) yes
O1 Pb1 N2 . . 74.22(6) ?
O5 Pb1 N2 . . 65.89(5) yes
O1 Pb1 N1 . . 65.39(6) yes
O5 Pb1 N1 . . 75.86(5) ?
N2 Pb1 N1 . . 121.92(6) yes
O1 Pb1 O7 . . 73.33(5) yes
O5 Pb1 O7 . . 128.53(5) yes
N2 Pb1 O7 . . 62.65(6) yes
N1 Pb1 O7 . . 133.13(6) ?
O1 Pb1 O3 . . 126.49(5) yes
O5 Pb1 O3 . . 75.51(5) yes
N2 Pb1 O3 . . 137.37(5) ?
N1 Pb1 O3 . . 61.10(5) yes
O7 Pb1 O3 . . 151.30(5) yes
C6 O1 Pb1 . . 124.70(14) ?
C7 O3 Pb1 . . 119.24(13) ?
C13 O5 Pb1 . . 122.99(13) ?
C14 O7 Pb1 . . 120.27(14) ?
C1 N1 C5 . . 119.52(19) ?
C1 N1 Pb1 . . 116.56(14) ?
C5 N1 Pb1 . . 123.91(14) ?
C8 N2 C12 . . 119.34(19) ?
C8 N2 Pb1 . . 117.72(13) ?
C12 N2 Pb1 . . 122.83(15) ?
N1 C1 C2 . . 122.3(2) ?
N1 C1 C6 . . 115.56(18) ?
C2 C1 C6 . . 122.10(19) ?
C3 C2 C1 . . 118.2(2) ?
C3 C2 H2A . . 120.9 ?
C1 C2 H2A . . 120.9 ?
C2 C3 C4 . . 119.5(2) ?
C2 C3 H3A . . 120.2 ?
C4 C3 H3A . . 120.2 ?
C5 C4 C3 . . 118.7(2) ?
C5 C4 H4A . . 120.7 ?
C3 C4 H4A . . 120.7 ?
N1 C5 C4 . . 121.7(2) ?
N1 C5 C7 . . 116.31(19) ?
C4 C5 C7 . . 121.97(19) ?
O2 C6 O1 . . 124.5(2) ?
O2 C6 C1 . . 118.08(19) ?
O1 C6 C1 . . 117.41(19) ?
O3 C7 O4 . . 125.9(2) ?
O3 C7 C5 . . 117.38(19) ?
O4 C7 C5 . . 116.75(19) ?
N2 C8 C9 . . 122.3(2) ?
N2 C8 C13 . . 115.66(19) ?
C9 C8 C13 . . 122.03(19) ?
C10 C9 C8 . . 118.7(2) ?
C10 C9 H9A . . 120.6 ?
C8 C9 H9A . . 120.6 ?
C9 C10 C11 . . 119.1(2) ?
C9 C10 H10A . . 120.4 ?
C11 C10 H10A . . 120.4 ?
C12 C11 C10 . . 118.8(2) ?
C12 C11 H11A . . 120.6 ?
C10 C11 H11A . . 120.6 ?
N2 C12 C11 . . 121.7(2) ?
N2 C12 C14 . . 116.3(2) ?
C11 C12 C14 . . 122.0(2) ?
O6 C13 O5 . . 124.9(2) ?
O6 C13 C8 . . 117.5(2) ?
O5 C13 C8 . . 117.63(19) ?
O7 C14 O8 . . 126.3(2) ?
O7 C14 C12 . . 117.72(19) ?
O8 C14 C12 . . 115.9(2) ?
C2S N1S C1S . . 111.46(17) ?
C2S N1S H1NA . . 113.2 ?
C1S N1S H1NA . . 106.1 ?
C2S N1S H1NB . . 110.2 ?
C1S N1S H1NB . . 109.7 ?
H1NA N1S H1NB . . 106.0 ?
N1S C1S C2S . 2_766 110.88(18) ?
N1S C1S H1SB . . 109.5 ?
C2S C1S H1SB 2_766 . 109.5 ?
N1S C1S H1SC . . 109.5 ?
C2S C1S H1SC 2_766 . 109.5 ?
H1SB C1S H1SC . . 108.1 ?
N1S C2S C1S . 2_766 110.29(18) ?
N1S C2S H2SA . . 109.6 ?
C1S C2S H2SA 2_766 . 109.6 ?
N1S C2S H2SB . . 109.6 ?
C1S C2S H2SB 2_766 . 109.6 ?
H2SA C2S H2SB . . 108.1 ?
C4S N2S C3S . . 111.96(17) ?
C4S N2S H2NA . . 109.1 ?
C3S N2S H2NA . . 109.8 ?
C4S N2S H2NB . . 106.1 ?
C3S N2S H2NB . . 113.8 ?
H2NA N2S H2NB . . 105.9 ?
N2S C3S C4S . 2_675 109.72(18) ?
N2S C3S H3SA . . 109.7 ?
C4S C3S H3SA 2_675 . 109.7 ?
N2S C3S H3SB . . 109.7 ?
C4S C3S H3SB 2_675 . 109.7 ?
H3SA C3S H3SB . . 108.2 ?
N2S C4S C3S . 2_675 110.16(19) ?
N2S C4S H4SA . . 109.6 ?
C3S C4S H4SA 2_675 . 109.6 ?
N2S C4S H4SB . . 109.6 ?
C3S C4S H4SB 2_675 . 109.6 ?
H4SA C4S H4SB . . 108.1 ?
H1WA O1W H1WB . . 112.6 ?
H2WA O2W H2WB . . 104.8 ?

loop_
_geom_bond_atom_site_label_1
_geom_bond_atom_site_label_2
_geom_bond_site_symmetry_2
_geom_bond_distance
_geom_bond_publ_flag
Pb1 O1 . 2.3805(16) yes
Pb1 O5 . 2.4123(16) yes
Pb1 N2 . 2.5150(18) yes
Pb1 N1 . 2.5664(18) yes
Pb1 O7 . 2.6632(17) yes
Pb1 O3 . 2.7480(16) yes
O1 C6 . 1.269(3) ?
O2 C6 . 1.248(3) ?
O3 C7 . 1.253(3) ?
O4 C7 . 1.255(3) ?
O5 C13 . 1.266(3) ?
O6 C13 . 1.253(3) ?
O7 C14 . 1.241(3) ?
O8 C14 . 1.267(3) ?
N1 C1 . 1.337(3) ?
N1 C5 . 1.343(3) ?
N2 C8 . 1.336(3) ?
N2 C12 . 1.340(3) ?
C1 C2 . 1.392(3) ?
C1 C6 . 1.514(3) ?
C2 C3 . 1.388(3) ?
C2 H2A . 0.9500 ?
C3 C4 . 1.393(3) ?
C3 H3A . 0.9500 ?
C4 C5 . 1.388(3) ?
C4 H4A . 0.9500 ?
C5 C7 . 1.522(3) ?
C8 C9 . 1.388(3) ?
C8 C13 . 1.513(3) ?
C9 C10 . 1.380(3) ?
C9 H9A . 0.9500 ?
C10 C11 . 1.394(3) ?
C10 H10A . 0.9500 ?
C11 C12 . 1.390(3) ?
C11 H11A . 0.9500 ?
C12 C14 . 1.522(3) ?
N1S C2S . 1.490(3) ?
N1S C1S . 1.492(3) ?
N1S H1NA . 0.8864 ?
N1S H1NB . 0.9100 ?
C1S C2S 2_766 1.514(3) ?
C1S H1SB . 0.9900 ?
C1S H1SC . 0.9900 ?
C2S C1S 2_766 1.514(3) ?
C2S H2SA . 0.9900 ?
C2S H2SB . 0.9900 ?
N2S C4S . 1.486(3) ?
N2S C3S . 1.486(3) ?
N2S H2NA . 0.8622 ?
N2S H2NB . 0.8361 ?
C3S C4S 2_675 1.516(3) ?
C3S H3SA . 0.9900 ?
C3S H3SB . 0.9900 ?
C4S C3S 2_675 1.516(3) ?
C4S H4SA . 0.9900 ?
C4S H4SB . 0.9900 ?
O1W H1WA . 0.8281 ?
O1W H1WB . 0.7189 ?
O2W H2WA . 0.8360 ?
O2W H2WB . 0.8240 ?

loop_
_geom_hbond_atom_site_label_D
_geom_hbond_atom_site_label_H
_geom_hbond_atom_site_label_A
_geom_hbond_site_symmetry_A
_geom_hbond_distance_DH
_geom_hbond_distance_HA
_geom_hbond_distance_DA
_geom_hbond_angle_DHA
_geom_hbond_publ_flag
N1S H1NA O2 1_655 0.8900 1.8600 2.744(3) 175.00 yes
N1S H1NB O8 2_666 0.9100 1.8700 2.774(3) 176.00 yes
N2S H2NA O6 1_655 0.8600 1.8900 2.748(3) 171.00 yes
N2S H2NB O1W . 0.8400 1.8900 2.708(3) 167.00 yes
O1W H1WA O4 2_675 0.8300 1.8900 2.704(3) 168.00 yes
O1W H1WB O3 1_655 0.7200 2.0500 2.752(3) 164.00 yes
O2W H2WA O8 . 0.8400 2.0300 2.809(3) 154.00 yes
O2W H2WB O4 1_656 0.8200 2.0200 2.813(3) 161.00 yes

loop_
_geom_torsion_atom_site_label_1
_geom_torsion_atom_site_label_2
_geom_torsion_atom_site_label_3
_geom_torsion_atom_site_label_4
_geom_torsion_site_symmetry_4
_geom_torsion
_geom_torsion_publ_flag
O5 Pb1 O1 C6 . 79.00(18) yes
N2 Pb1 O1 C6 . 143.04(19) ?
N1 Pb1 O1 C6 . 5.84(17) ?
O7 Pb1 O1 C6 . -151.39(19) ?
O3 Pb1 O1 C6 . 5.2(2) ?
O1 Pb1 O3 C7 . 12.71(18) ?
O5 Pb1 O3 C7 . -69.64(16) ?
N2 Pb1 O3 C7 . -94.99(16) ?
N1 Pb1 O3 C7 . 11.99(15) ?
O7 Pb1 O3 C7 . 140.15(15) ?
O1 Pb1 O5 C13 . 72.56(17) ?
N2 Pb1 O5 C13 . 1.13(16) ?
N1 Pb1 O5 C13 . 136.38(17) ?
O7 Pb1 O5 C13 . 1.90(19) ?
O3 Pb1 O5 C13 . -160.34(17) ?
O1 Pb1 O7 C14 . -76.08(17) yes
O5 Pb1 O7 C14 . 3.6(2) ?
N2 Pb1 O7 C14 . 4.43(16) ?
N1 Pb1 O7 C14 . -104.91(17) ?
O3 Pb1 O7 C14 . 145.70(15) ?
O1 Pb1 N1 C1 . -3.89(14) ?
O5 Pb1 N1 C1 . -103.47(15) ?
N2 Pb1 N1 C1 . -54.26(17) ?
O7 Pb1 N1 C1 . 26.64(18) ?
O3 Pb1 N1 C1 . 175.48(17) ?
O1 Pb1 N1 C5 . 175.48(18) ?
O5 Pb1 N1 C5 . 75.90(16) ?
N2 Pb1 N1 C5 . 125.11(16) ?
O7 Pb1 N1 C5 . -153.99(15) ?
O3 Pb1 N1 C5 . -5.15(15) ?
O1 Pb1 N2 C8 . -99.01(15) ?
O5 Pb1 N2 C8 . 1.24(14) ?
N1 Pb1 N2 C8 . -52.31(16) ?
O7 Pb1 N2 C8 . -178.08(17) ?
O3 Pb1 N2 C8 . 28.25(18) ?
O1 Pb1 N2 C12 . 77.09(16) ?
O5 Pb1 N2 C12 . 177.33(17) ?
N1 Pb1 N2 C12 . 123.78(16) ?
O7 Pb1 N2 C12 . -1.99(15) ?
O3 Pb1 N2 C12 . -155.65(14) ?
C5 N1 C1 C2 . 1.8(3) ?
Pb1 N1 C1 C2 . -178.81(16) ?
C5 N1 C1 C6 . -177.05(18) ?
Pb1 N1 C1 C6 . 2.4(2) ?
N1 C1 C2 C3 . -1.4(3) ?
C6 C1 C2 C3 . 177.3(2) ?
C1 C2 C3 C4 . -0.1(3) ?
C2 C3 C4 C5 . 1.1(3) ?
C1 N1 C5 C4 . -0.7(3) ?
Pb1 N1 C5 C4 . 179.99(16) ?
C1 N1 C5 C7 . 178.98(18) ?
Pb1 N1 C5 C7 . -0.4(3) ?
C3 C4 C5 N1 . -0.8(3) ?
C3 C4 C5 C7 . 179.6(2) ?
Pb1 O1 C6 O2 . 173.84(17) ?
Pb1 O1 C6 C1 . -6.9(3) ?
N1 C1 C6 O2 . -178.2(2) ?
C2 C1 C6 O2 . 3.0(3) ?
N1 C1 C6 O1 . 2.5(3) ?
C2 C1 C6 O1 . -176.3(2) ?
Pb1 O3 C7 O4 . 162.50(18) ?
Pb1 O3 C7 C5 . -16.9(2) ?
N1 C5 C7 O3 . 12.0(3) ?
C4 C5 C7 O3 . -168.4(2) ?
N1 C5 C7 O4 . -167.52(19) ?
C4 C5 C7 O4 . 12.1(3) ?
C12 N2 C8 C9 . 0.3(3) ?
Pb1 N2 C8 C9 . 176.50(16) ?
C12 N2 C8 C13 . -179.29(18) ?
Pb1 N2 C8 C13 . -3.1(2) ?
N2 C8 C9 C10 . 0.6(3) ?
C13 C8 C9 C10 . -179.9(2) ?
C8 C9 C10 C11 . -0.8(3) ?
C9 C10 C11 C12 . 0.2(3) ?
C8 N2 C12 C11 . -0.9(3) ?
Pb1 N2 C12 C11 . -176.97(15) ?
C8 N2 C12 C14 . 176.10(18) ?
Pb1 N2 C12 C14 . 0.1(2) ?
C10 C11 C12 N2 . 0.7(3) ?
C10 C11 C12 C14 . -176.2(2) ?
Pb1 O5 C13 O6 . 176.69(16) ?
Pb1 O5 C13 C8 . -3.1(3) ?
N2 C8 C13 O6 . -175.75(19) ?
C9 C8 C13 O6 . 4.7(3) ?
N2 C8 C13 O5 . 4.1(3) ?
C9 C8 C13 O5 . -175.5(2) ?
Pb1 O7 C14 O8 . 171.24(17) ?
Pb1 O7 C14 C12 . -6.1(3) ?
N2 C12 C14 O7 . 4.1(3) ?
C11 C12 C14 O7 . -178.8(2) ?
N2 C12 C14 O8 . -173.49(19) ?
C11 C12 C14 O8 . 3.5(3) ?
C2S N1S C1S C2S 2_766 56.7(3) ?
C1S N1S C2S C1S 2_766 -56.4(3) ?
C4S N2S C3S C4S 2_675 57.4(3) ?
C3S N2S C4S C3S 2_675 -57.6(3) ?
